data_2230848
loop_
_publ_author_name
'Schmitt, Bonell'
'Gerber, Thomas'
'Hosten, Eric'
'Betz, Richard'

_publ_section_title
;
 4-Bromobenzoyl 4-bromobenzoate monohydrate
;
_journal_coeditor_code RZ2605
_journal_issue 7
_journal_name_full 'Acta Crystallographica Section E'
_journal_page_first o1662
_journal_paper_doi 10.1107/S1600536811022264
_journal_volume 67
_journal_year 2011
_chemical_formula_iupac 'C14 H8 Br2 O3 , H2 O'
_chemical_formula_moiety 'C14 H8 Br2 O3, H2 O'
_chemical_formula_sum 'C14 H10 Br2 O4'
_chemical_formula_weight 402.04
_chemical_name_common
;
<i>para</i>-bromobenzoic acid anhydride
;
_chemical_name_systematic
;
4-Bromobenzoyl 4-bromobenzoate monohydrate
;
_space_group_IT_number 62
_symmetry_cell_setting orthorhombic
_symmetry_space_group_name_Hall '-P 2ac 2n'
_symmetry_space_group_name_H-M 'P n m a'
_atom_sites_solution_hydrogens geom
_atom_sites_solution_primary direct
_atom_sites_solution_secondary difmap
_audit_creation_method SHELXL97
_cell_angle_alpha 90.00
_cell_angle_beta 90.00
_cell_angle_gamma 90.00
_cell_formula_units_Z 4
_cell_length_a 12.6118(3)
_cell_length_b 28.2378(7)
_cell_length_c 3.88980(10)
_cell_measurement_reflns_used 4619
_cell_measurement_temperature 200(2)
_cell_measurement_theta_max 28.07
_cell_measurement_theta_min 2.89
_cell_volume 1385.27(6)
_computing_cell_refinement 'SAINT (Bruker, 2010)'
_computing_data_collection 'APEX2 (Bruker, 2010)'
_computing_data_reduction 'SAINT (Bruker, 2010)'
_computing_molecular_graphics 'ORTEP-3 (Farrugia, 1997)'
_computing_publication_material
;
SHELXL97 (Sheldrick, 2008) and PLATON (Spek, 2009)
;
_computing_structure_refinement 'SHELXL97 (Sheldrick, 2008)'
_computing_structure_solution 'SHELXS97 (Sheldrick, 2008)'
_diffrn_ambient_temperature 200(2)
_diffrn_measured_fraction_theta_full 0.989
_diffrn_measured_fraction_theta_max 0.989
_diffrn_measurement_device_type 'Bruker APEXII CCD'
_diffrn_measurement_method '\f and \w'
_diffrn_radiation_monochromator graphite
_diffrn_radiation_source 'fine-focus sealed tube'
_diffrn_radiation_type MoK\a
_diffrn_radiation_wavelength 0.71073
_diffrn_reflns_av_R_equivalents 0.0240
_diffrn_reflns_av_sigmaI/netI 0.0181
_diffrn_reflns_limit_h_max 16
_diffrn_reflns_limit_h_min -16
_diffrn_reflns_limit_k_max 37
_diffrn_reflns_limit_k_min -26
_diffrn_reflns_limit_l_max 5
_diffrn_reflns_limit_l_min -3
_diffrn_reflns_number 11620
_diffrn_reflns_theta_full 28.26
_diffrn_reflns_theta_max 28.26
_diffrn_reflns_theta_min 2.89
_exptl_absorpt_coefficient_mu 5.861
_exptl_absorpt_correction_T_max 1.0000
_exptl_absorpt_correction_T_min 0.8251
_exptl_absorpt_correction_type multi-scan
_exptl_absorpt_process_details '(SADABS; Bruker, 2008)'
_exptl_crystal_colour yellow
_exptl_crystal_density_diffrn 1.928
_exptl_crystal_density_method 'not measured'
_exptl_crystal_description needle
_exptl_crystal_F_000 784
_exptl_crystal_size_max 0.352
_exptl_crystal_size_mid 0.121
_exptl_crystal_size_min 0.051
_refine_diff_density_max 0.689
_refine_diff_density_min -0.618
_refine_ls_extinction_method none
_refine_ls_goodness_of_fit_ref 1.299
_refine_ls_hydrogen_treatment mixed
_refine_ls_matrix_type full
_refine_ls_number_parameters 98
_refine_ls_number_reflns 1728
_refine_ls_number_restraints 2
_refine_ls_restrained_S_all 1.298
_refine_ls_R_factor_all 0.0493
_refine_ls_R_factor_gt 0.0425
_refine_ls_shift/su_max 0.000
_refine_ls_shift/su_mean 0.000
_refine_ls_structure_factor_coef Fsqd
_refine_ls_weighting_details 'calc w = 1/[\s^2^(Fo^2^)+(0.0068P)^2^+7.3420P] where P=(Fo^2^+2Fc^2^)/3'
_refine_ls_weighting_scheme calc
_refine_ls_wR_factor_gt 0.0907
_refine_ls_wR_factor_ref 0.0929
_reflns_number_gt 1519
_reflns_number_total 1728
_reflns_threshold_expression I>2\s(I)
_cod_data_source_file rz2605.cif
_cod_data_source_block I
_cod_database_code 2230848
_cod_database_fobs_code 2230848

loop_
_symmetry_equiv_pos_as_xyz
'x, y, z'
'-x+1/2, -y, z+1/2'
'x+1/2, -y+1/2, -z+1/2'
'-x, y+1/2, -z'
'-x, -y, -z'
'x-1/2, y, -z-1/2'
'-x-1/2, y-1/2, z-1/2'
'x, -y-1/2, z'

loop_
_atom_site_type_symbol
_atom_site_label
_atom_site_fract_x
_atom_site_fract_y
_atom_site_fract_z
_atom_site_U_iso_or_equiv
_atom_site_adp_type
_atom_site_calc_flag
_atom_site_refinement_flags
_atom_site_occupancy
_atom_site_symmetry_multiplicity
_atom_site_disorder_assembly
_atom_site_disorder_group
Br Br1 -0.14551(4) 0.030824(15) -0.21724(12) 0.03488(15) Uani d . 1 1 . .
O O1 0.0688(4) 0.2500 0.0995(14) 0.0340(11) Uani d S 1 2 . .
O O2 0.2098(2) 0.20237(11) 0.2371(14) 0.0530(12) Uani d . 1 1 . .
C C1 0.1190(3) 0.20645(15) 0.1450(12) 0.0244(9) Uani d . 1 1 . .
C C2 0.0521(3) 0.16413(13) 0.0633(11) 0.0208(8) Uani d . 1 1 . .
C C3 -0.0548(3) 0.16199(14) 0.1493(11) 0.0224(8) Uani d . 1 1 . .
H H3 -0.0880 0.1880 0.2604 0.027 Uiso calc R 1 1 . .
C C4 -0.1125(3) 0.12164(14) 0.0718(11) 0.0228(8) Uani d . 1 1 . .
H H4 -0.1854 0.1197 0.1316 0.027 Uiso calc R 1 1 . .
C C5 -0.0637(3) 0.08430(14) -0.0924(11) 0.0225(8) Uani d . 1 1 . .
C C6 0.0432(3) 0.08532(14) -0.1753(12) 0.0257(9) Uani d . 1 1 . .
H H6 0.0761 0.0592 -0.2863 0.031 Uiso calc R 1 1 . .
C C7 0.1007(3) 0.12551(14) -0.0919(12) 0.0240(9) Uani d . 1 1 . .
H H7 0.1744 0.1267 -0.1414 0.029 Uiso calc R 1 1 . .
O O90 0.3607(4) 0.2500 0.7343(14) 0.0354(10) Uani d SD 1 2 . .
H H901 0.329(4) 0.2690(15) 0.864(12) 0.053 Uiso d D 1 1 . .

loop_
_atom_site_aniso_label
_atom_site_aniso_U_11
_atom_site_aniso_U_22
_atom_site_aniso_U_33
_atom_site_aniso_U_12
_atom_site_aniso_U_13
_atom_site_aniso_U_23
Br1 0.0490(3) 0.0237(2) 0.0319(2) -0.0150(2) -0.0019(2) -0.0033(2)
O1 0.031(2) 0.027(2) 0.044(3) 0.000 -0.003(2) 0.000
O2 0.0195(14) 0.0242(15) 0.115(4) 0.0002(13) -0.028(2) 0.006(2)
C1 0.0119(17) 0.0224(19) 0.039(2) -0.0004(14) -0.0018(16) 0.0024(18)
C2 0.0185(18) 0.0157(18) 0.028(2) 0.0000(15) -0.0027(16) 0.0032(16)
C3 0.0190(18) 0.0183(18) 0.030(2) 0.0043(15) -0.0010(17) -0.0004(16)
C4 0.0207(18) 0.0215(19) 0.026(2) -0.0021(15) 0.0018(17) 0.0019(17)
C5 0.032(2) 0.0164(18) 0.020(2) -0.0068(16) -0.0036(17) 0.0024(16)
C6 0.032(2) 0.0169(18) 0.028(2) 0.0044(16) 0.0029(18) -0.0031(17)
C7 0.0181(18) 0.0231(19) 0.031(2) 0.0034(15) 0.0022(17) 0.0018(18)
O90 0.029(2) 0.044(3) 0.033(3) 0.000 0.006(2) 0.000

loop_
_atom_type_symbol
_atom_type_description
_atom_type_scat_dispersion_real
_atom_type_scat_dispersion_imag
_atom_type_scat_source
C C 0.0033 0.0016 'International Tables Vol C Tables 4.2.6.8 and 6.1.1.4'
H H 0.0000 0.0000 'International Tables Vol C Tables 4.2.6.8 and 6.1.1.4'
Br Br -0.2901 2.4595 'International Tables Vol C Tables 4.2.6.8 and 6.1.1.4'
O O 0.0106 0.0060 'International Tables Vol C Tables 4.2.6.8 and 6.1.1.4'

loop_
_geom_angle_atom_site_label_1
_geom_angle_atom_site_label_2
_geom_angle_atom_site_label_3
_geom_angle_site_symmetry_1
_geom_angle_site_symmetry_3
_geom_angle
_geom_angle_publ_flag
C1 O1 C1 8_565 . 123.7(5) ?
O2 C1 O1 . . 123.6(4) ?
O2 C1 C2 . . 121.5(4) ?
O1 C1 C2 . . 114.9(3) ?
C7 C2 C3 . . 119.9(4) ?
C7 C2 C1 . . 118.0(4) ?
C3 C2 C1 . . 122.0(4) ?
C4 C3 C2 . . 119.5(4) ?
C4 C3 H3 . . 120.2 ?
C2 C3 H3 . . 120.2 ?
C5 C4 C3 . . 119.7(4) ?
C5 C4 H4 . . 120.1 ?
C3 C4 H4 . . 120.1 ?
C4 C5 C6 . . 121.8(4) ?
C4 C5 Br1 . . 119.1(3) ?
C6 C5 Br1 . . 119.2(3) ?
C7 C6 C5 . . 118.1(4) ?
C7 C6 H6 . . 120.9 ?
C5 C6 H6 . . 120.9 ?
C6 C7 C2 . . 120.9(4) ?
C6 C7 H7 . . 119.5 ?
C2 C7 H7 . . 119.5 ?

loop_
_geom_bond_atom_site_label_1
_geom_bond_atom_site_label_2
_geom_bond_site_symmetry_2
_geom_bond_distance
_geom_bond_publ_flag
Br1 C5 . 1.893(4) ?
O1 C1 8_565 1.395(4) ?
O1 C1 . 1.395(4) ?
O2 C1 . 1.205(5) ?
C1 C2 . 1.497(5) ?
C2 C7 . 1.389(6) ?
C2 C3 . 1.390(5) ?
C3 C4 . 1.385(5) ?
C3 H3 . 0.9500 ?
C4 C5 . 1.378(6) ?
C4 H4 . 0.9500 ?
C5 C6 . 1.387(6) ?
C6 C7 . 1.385(6) ?
C6 H6 . 0.9500 ?
C7 H7 . 0.9500 ?
O90 H901 . 0.840(14) ?

loop_
_geom_hbond_atom_site_label_D
_geom_hbond_atom_site_label_H
_geom_hbond_atom_site_label_A
_geom_hbond_site_symmetry_A
_geom_hbond_distance_DH
_geom_hbond_distance_HA
_geom_hbond_distance_DA
_geom_hbond_angle_DHA
O90 H901 O2 8_566 0.840(14) 2.24(2) 3.043(6) 161(5)
C3 H3 O2 6_556 0.95 2.58 3.211(5) 124

loop_
_geom_torsion_atom_site_label_1
_geom_torsion_atom_site_label_2
_geom_torsion_atom_site_label_3
_geom_torsion_atom_site_label_4
_geom_torsion_site_symmetry_1
_geom_torsion_site_symmetry_2
_geom_torsion_site_symmetry_3
_geom_torsion_site_symmetry_4
_geom_torsion
_geom_torsion_publ_flag
C1 O1 C1 O2 8_565 . . . 2.1(10) ?
C1 O1 C1 C2 8_565 . . . -176.7(4) ?
O2 C1 C2 C7 . . . . -35.8(7) ?
O1 C1 C2 C7 . . . . 143.1(4) ?
O2 C1 C2 C3 . . . . 141.8(5) ?
O1 C1 C2 C3 . . . . -39.4(6) ?
C7 C2 C3 C4 . . . . -1.5(6) ?
C1 C2 C3 C4 . . . . -179.0(4) ?
C2 C3 C4 C5 . . . . -0.6(6) ?
C3 C4 C5 C6 . . . . 1.8(7) ?
C3 C4 C5 Br1 . . . . -176.8(3) ?
C4 C5 C6 C7 . . . . -0.7(7) ?
Br1 C5 C6 C7 . . . . 177.8(3) ?
C5 C6 C7 C2 . . . . -1.5(7) ?
C3 C2 C7 C6 . . . . 2.6(7) ?
C1 C2 C7 C6 . . . . -179.8(4) ?
